data_7115142
loop_
_publ_author_name
'Yam, Vivian Wing-Wah'
'Cheung, Kai-Leung'
'Yuan, Li-Hua'
'Wong, Keith Man-Chung'
'Cheung, Kung-Kai'

_publ_contact_author
;
    ENTER NAME
 ENTER
ADDRESS
;
_publ_section_title
;
 Synthesis, structural characterization and binding studies of a novel
 dinuclear gold(i) calix[4]crown acetylide complex
;
_journal_issue 16
_journal_name_full 'Chemical Communications'
_journal_page_first 1513
_journal_paper_doi 10.1039/b003536j
_journal_year 2000
_chemical_formula_moiety 'C78 H70 Au2 O7 P2 .H2O'
_chemical_formula_sum 'C78 H72 Au2 O8 P2'
_chemical_formula_weight 1593.30
_space_group_IT_number 2
_symmetry_cell_setting triclinic
_symmetry_Int_Tables_number 2
_symmetry_space_group_name_Hall '-P 1'
_symmetry_space_group_name_H-M 'P -1'
_audit_creation_date 'Tue Dec 29 12:02:30 1999'
_audit_creation_method 'from TEXRAY.INF file'
_cell_angle_alpha 83.57(2)
_cell_angle_beta 76.71(2)
_cell_angle_gamma 65.43(2)
_cell_formula_units_Z 2
_cell_length_a 13.108(2)
_cell_length_b 15.195(2)
_cell_length_c 21.461(3)
_cell_measurement_reflns_used 0
_cell_measurement_temperature 301.2
_cell_measurement_theta_max 0.0
_cell_measurement_theta_min 0.0
_cell_volume 3782.7(11)
_computing_cell_refinement 'MAR Data Collection Control &DENZO'
_computing_data_collection 'MAR Data Collection Control &DENZO'
_computing_data_reduction teXsan
_computing_publication_material teXsan
_computing_structure_refinement teXsan
_computing_structure_solution DIRDIF92(PATTY)
_diffrn_ambient_temperature 301.2
_diffrn_measurement_device 'MAR IPDS'
_diffrn_measurement_method oscillation
_diffrn_orient_matrix_UB_11 0.00000
_diffrn_orient_matrix_UB_12 0.00000
_diffrn_orient_matrix_UB_13 0.00000
_diffrn_orient_matrix_UB_21 0.00000
_diffrn_orient_matrix_UB_22 0.00000
_diffrn_orient_matrix_UB_23 0.00000
_diffrn_orient_matrix_UB_31 0.00000
_diffrn_orient_matrix_UB_32 0.00000
_diffrn_orient_matrix_UB_33 0.00000
_diffrn_radiation_detector 'Image Plate'
_diffrn_radiation_monochromator graphite
_diffrn_radiation_source 'X-ray tube'
_diffrn_radiation_type MoKalpha
_diffrn_radiation_wavelength 0.7107
_diffrn_reflns_av_R_equivalents 0.00
_diffrn_reflns_limit_h_max 15
_diffrn_reflns_limit_h_min 0
_diffrn_reflns_limit_k_max 18
_diffrn_reflns_limit_k_min -16
_diffrn_reflns_limit_l_max 25
_diffrn_reflns_limit_l_min -25
_diffrn_reflns_number 12114
_diffrn_reflns_theta_max 25.50
_diffrn_standards_decay_% 0.00
_diffrn_standards_interval_count 0
_diffrn_standards_number 0
_exptl_absorpt_coefficient_mu 3.980
_exptl_absorpt_correction_type none
_exptl_crystal_colour colourless
_exptl_crystal_density_diffrn 1.399
_exptl_crystal_density_meas 0.000
_exptl_crystal_description prism
_exptl_crystal_F_000 1584.00
_exptl_crystal_size_max 0.250
_exptl_crystal_size_mid 0.200
_exptl_crystal_size_min 0.100
_refine_diff_density_max 1.15
_refine_diff_density_min -1.79
_refine_ls_extinction_coef 0.00000
_refine_ls_extinction_method none
_refine_ls_goodness_of_fit_obs 2.164
_refine_ls_hydrogen_treatment noref
_refine_ls_matrix_type full
_refine_ls_number_parameters 806
_refine_ls_number_reflns 7855
_refine_ls_number_restraints 0
_refine_ls_R_factor_obs 0.0546
_refine_ls_shift/esd_max 3.8850
_refine_ls_structure_factor_coef F
_refine_ls_weighting_scheme sigma
_refine_ls_wR_factor_obs 0.0814
_reflns_number_observed 7855
_reflns_number_total 12114
_reflns_observed_criterion 3.00
_cod_data_source_file b003536j.txt
_cod_data_source_block ip706_Yam_C78H70O7P2Au2_H2O_09121999
_cod_depositor_comments
;
The following automatic conversions were performed:

data name '_atom_type_scat_dispersion_image' was replaced with
'_atom_type_scat_dispersion_imag' as specified in the replacement
file 'data/replacement-values/replacement_tags.lst'.

Automatic conversion script
Id: cif_correct_tags 9268 2022-04-12 08:56:07Z antanas 
;
_cod_original_cell_volume 3782(1)
_cod_database_code 7115142

loop_
_symmetry_equiv_pos_as_xyz
'   +x,   +y,   +z'
'   -x, -y, -z'

loop_
_atom_site_aniso_label
_atom_site_aniso_U_11
_atom_site_aniso_U_22
_atom_site_aniso_U_33
_atom_site_aniso_U_12
_atom_site_aniso_U_13
_atom_site_aniso_U_23
Au(1) 0.0588(3) 0.0636(3) 0.0489(3) -0.0259(2) -0.0170(2) 0.0095(2)
Au(2) 0.0686(3) 0.0600(3) 0.0692(3) -0.0333(3) -0.0235(3) 0.0154(2)
P(1) 0.054(2) 0.055(2) 0.047(2) -0.021(1) -0.017(1) 0.009(1)
P(2) 0.059(2) 0.060(2) 0.060(2) -0.033(2) -0.018(1) 0.012(1)
O(1) 0.085(6) 0.051(4) 0.060(5) -0.029(4) -0.020(4) 0.016(4)
O(2) 0.18(1) 0.102(7) 0.077(6) -0.093(7) -0.047(6) 0.039(5)
O(3) 0.151(7) 0.117(6) 0.090(7) -0.079(5) -0.043(5) 0.021(5)
O(4) 0.154(7) 0.115(7) 0.093(7) -0.087(6) -0.048(6) 0.047(5)
O(5) 0.107(7) 0.055(5) 0.059(5) -0.034(5) -0.021(5) 0.009(4)
O(6) 0.075(5) 0.049(4) 0.058(5) -0.018(4) -0.019(4) 0.004(4)
O(7) 0.075(6) 0.070(6) 0.063(5) -0.026(5) -0.016(4) 0.010(4)
C(1) 0.064(8) 0.088(9) 0.060(8) -0.045(7) -0.010(6) -0.008(7)
C(2) 0.067(8) 0.069(8) 0.046(7) -0.035(7) -0.017(6) 0.009(6)
C(3) 0.063(7) 0.061(7) 0.053(6) -0.034(6) -0.015(5) 0.008(5)
C(4) 0.083(9) 0.058(7) 0.040(6) -0.037(7) -0.012(6) 0.007(5)
C(5) 0.065(8) 0.061(7) 0.063(7) -0.025(6) -0.018(6) -0.014(6)
C(6) 0.083(9) 0.059(7) 0.050(7) -0.042(7) -0.015(6) 0.003(6)
C(7) 0.059(7) 0.064(7) 0.057(7) -0.032(6) -0.017(6) 0.002(5)
C(8) 0.066(8) 0.074(8) 0.043(6) -0.032(7) -0.019(6) 0.010(5)
C(9) 0.074(9) 0.075(9) 0.077(9) -0.027(8) -0.024(7) 0.006(7)
C(10) 0.078(9) 0.057(8) 0.061(8) -0.021(7) -0.019(7) 0.020(6)
C(11) 0.08(1) 0.059(9) 0.059(7) -0.026(8) -0.021(7) 0.003(6)
C(12) 0.071(9) 0.055(7) 0.081(9) -0.022(7) -0.019(7) 0.020(6)
C(13) 0.091(9) 0.066(8) 0.058(8) -0.035(8) -0.029(7) 0.006(6)
C(14) 0.11(1) 0.063(8) 0.040(6) -0.038(8) -0.021(7) 0.009(6)
C(15) 0.075(9) 0.047(7) 0.056(7) -0.014(7) -0.014(6) 0.003(5)
C(16) 0.067(8) 0.044(7) 0.065(7) -0.007(7) -0.024(6) 0.005(6)
C(17) 0.065(9) 0.072(9) 0.062(7) -0.039(8) -0.016(6) 0.010(6)
C(18) 0.051(8) 0.097(9) 0.059(7) -0.034(7) -0.008(6) 0.025(6)
C(19) 0.063(8) 0.08(1) 0.10(1) -0.024(8) -0.023(7) 0.026(8)
C(20) 0.064(9) 0.09(1) 0.10(1) -0.020(9) -0.009(8) 0.022(9)
C(21) 0.09(1) 0.053(8) 0.084(9) -0.020(8) 0.016(8) 0.004(7)
C(22) 0.074(9) 0.057(8) 0.060(7) -0.014(7) -0.005(6) 0.019(6)
C(23) 0.071(8) 0.054(7) 0.046(6) -0.027(7) -0.006(6) 0.007(5)
C(24) 0.11(1) 0.068(9) 0.057(7) -0.042(9) -0.010(7) 0.004(6)
C(25) 0.11(1) 0.062(9) 0.077(9) -0.025(9) -0.034(8) 0.008(7)
C(26) 0.076(9) 0.048(7) 0.079(9) -0.016(7) -0.016(7) 0.008(6)
C(27) 0.055(7) 0.050(7) 0.082(9) -0.003(6) -0.023(6) 0.009(6)
C(28) 0.053(8) 0.11(1) 0.078(10) -0.011(8) -0.004(7) 0.000(8)
C(29) 0.061(9) 0.12(1) 0.09(1) -0.025(9) -0.012(8) 0.015(10)
C(30) 0.070(10) 0.10(1) 0.12(1) -0.039(9) -0.032(10) 0.01(1)
C(31) 0.078(10) 0.077(9) 0.085(10) -0.020(8) -0.035(8) 0.005(7)
C(32) 0.055(7) 0.059(8) 0.054(8) -0.022(6) -0.019(6) 0.010(6)
C(33) 0.081(9) 0.090(9) 0.073(9) -0.033(8) -0.043(7) 0.021(7)
C(34) 0.09(1) 0.081(9) 0.095(10) -0.033(9) -0.020(8) 0.040(8)
C(35) 0.13(1) 0.068(8) 0.067(8) -0.062(9) -0.018(8) 0.002(6)
C(36) 0.12(1) 0.062(8) 0.11(1) -0.048(9) -0.03(1) 0.037(8)
C(37) 0.21(1) 0.13(1) 0.12(1) -0.10(1) -0.061(10) 0.02(1)
C(38) 0.23(1) 0.17(1) 0.09(1) -0.10(1) -0.02(1) 0.01(1)
C(39) 0.22(1) 0.17(1) 0.05(1) -0.102(10) -0.025(9) 0.020(9)
C(40) 0.19(1) 0.15(1) 0.10(1) -0.11(1) -0.067(9) 0.032(9)
C(41) 0.17(2) 0.12(1) 0.057(8) -0.07(1) -0.044(9) 0.038(8)
C(42) 0.11(1) 0.089(10) 0.060(8) -0.047(9) -0.026(8) 0.014(7)
C(43) 0.062(7) 0.061(7) 0.054(6) -0.030(6) -0.021(5) 0.016(5)
C(44) 0.066(8) 0.071(9) 0.082(9) -0.022(7) -0.027(7) 0.001(7)
C(45) 0.10(1) 0.11(1) 0.10(1) -0.045(10) -0.053(9) -0.004(9)
C(46) 0.14(1) 0.08(1) 0.11(1) -0.04(1) -0.037(10) -0.029(9)
C(47) 0.11(1) 0.067(9) 0.11(1) -0.013(9) -0.048(10) -0.007(9)
C(48) 0.061(8) 0.060(8) 0.069(8) -0.006(7) -0.026(7) -0.017(6)
C(49) 0.055(7) 0.065(8) 0.052(7) -0.031(6) -0.003(6) -0.011(6)
C(50) 0.069(9) 0.069(9) 0.11(1) -0.020(8) 0.008(8) 0.008(8)
C(51) 0.089(9) 0.09(1) 0.17(1) -0.017(8) 0.073(10) -0.04(1)
C(52) 0.09(1) 0.048(7) 0.13(1) -0.020(8) -0.016(10) 0.006(7)
C(53) 0.074(9) 0.055(7) 0.08(1) -0.006(7) -0.004(8) 0.009(7)
C(54) 0.088(9) 0.068(9) 0.059(7) -0.028(8) -0.002(7) 0.013(6)
C(55) 0.056(7) 0.049(7) 0.055(7) -0.013(6) -0.013(6) 0.008(5)
C(56) 0.050(7) 0.067(9) 0.12(1) -0.025(7) -0.017(7) 0.001(8)
C(57) 0.09(1) 0.12(1) 0.14(1) -0.03(1) -0.03(1) -0.01(1)
C(58) 0.066(10) 0.15(2) 0.25(3) -0.05(1) -0.02(1) -0.03(2)
C(59) 0.12(1) 0.13(2) 0.093(10) -0.04(1) 0.043(9) 0.031(9)
C(60) 0.055(8) 0.08(1) 0.094(10) -0.017(8) -0.007(7) 0.016(8)
C(61) 0.055(7) 0.062(8) 0.084(8) -0.026(7) -0.026(6) 0.005(7)
C(62) 0.09(1) 0.08(1) 0.11(1) -0.036(9) -0.045(9) -0.015(8)
C(63) 0.12(1) 0.09(1) 0.12(1) -0.02(1) -0.04(1) -0.03(1)
C(64) 0.13(2) 0.13(2) 0.16(2) -0.03(1) -0.07(1) -0.06(1)
C(65) 0.07(1) 0.17(2) 0.12(1) -0.01(1) -0.05(1) -0.06(1)
C(66) 0.071(9) 0.08(1) 0.092(10) -0.018(8) -0.036(8) -0.014(8)
C(67) 0.055(7) 0.052(7) 0.068(7) -0.026(6) -0.022(6) 0.014(5)
C(68) 0.065(8) 0.078(9) 0.085(10) -0.034(7) -0.012(7) 0.018(7)
C(69) 0.065(8) 0.10(1) 0.09(1) -0.029(9) -0.002(8) -0.008(9)
C(70) 0.070(9) 0.077(10) 0.095(10) -0.032(8) -0.031(8) 0.006(8)
C(71) 0.08(1) 0.065(9) 0.11(1) -0.043(8) -0.044(9) 0.024(7)
C(72) 0.052(7) 0.065(8) 0.075(8) -0.031(7) -0.017(6) 0.012(6)
C(73) 0.060(8) 0.068(8) 0.070(8) -0.035(7) -0.015(6) 0.001(6)
C(74) 0.076(9) 0.13(1) 0.081(9) -0.062(9) 0.003(7) -0.033(9)
C(75) 0.073(9) 0.17(2) 0.10(1) -0.08(1) 0.024(8) -0.05(1)
C(76) 0.061(9) 0.10(1) 0.14(2) -0.045(9) 0.004(9) 0.01(1)
C(77) 0.11(1) 0.16(2) 0.09(1) -0.09(1) 0.001(10) 0.01(1)
C(78) 0.090(10) 0.18(2) 0.070(10) -0.10(1) -0.012(8) 0.006(9)

loop_
_atom_site_label
_atom_site_fract_x
_atom_site_fract_y
_atom_site_fract_z
_atom_site_U_iso_or_equiv
_atom_site_thermal_displace_type
Au(1) 0.17936(4) 0.25542(3) 0.40981(2) 0.0565(1) Uij
Au(2) 0.28607(4) 0.60447(3) 0.65429(2) 0.0630(2) Uij
P(1) 0.1532(3) 0.3408(2) 0.3161(1) 0.0523(8) Uij
P(2) 0.2664(3) 0.7033(2) 0.5660(1) 0.0565(9) Uij
O(1) 0.2541(7) -0.0871(5) 0.7668(3) 0.065(3) Uij
O(2) 0.179(1) -0.1967(7) 0.8646(4) 0.105(4) Uij
O(3) 0.2176(8) -0.1529(7) 0.9893(5) 0.110(3) Uij
O(4) 0.2299(9) 0.0234(7) 1.0282(5) 0.110(4) Uij
O(5) 0.3032(8) 0.1160(6) 0.9178(4) 0.073(3) Uij
O(6) 0.1480(7) 0.0991(5) 0.8423(3) 0.063(2) Uij
O(7) 0.4244(7) -0.0207(6) 0.8046(4) 0.071(3) Uij
O(8) 0.1232(8) 0.4136(7) 0.0524(4) 0.192(3) Uij
C(1) 0.203(1) 0.1833(10) 0.4951(6) 0.066(4) Uij
C(2) 0.214(1) 0.1449(9) 0.5453(5) 0.058(4) Uij
C(3) 0.227(1) 0.0932(8) 0.6051(5) 0.056(3) Uij
C(4) 0.333(1) 0.0276(8) 0.6142(5) 0.058(4) Uij
C(5) 0.346(1) -0.0302(9) 0.6675(6) 0.061(4) Uij
C(6) 0.246(1) -0.0236(8) 0.7135(5) 0.059(4) Uij
C(7) 0.1368(10) 0.0498(8) 0.7065(5) 0.057(3) Uij
C(8) 0.129(1) 0.1072(9) 0.6535(5) 0.059(4) Uij
C(9) 0.294(1) 0.5028(10) 0.7261(7) 0.075(4) Uij
C(10) 0.288(1) 0.4382(9) 0.7596(6) 0.068(4) Uij
C(11) 0.287(1) 0.3557(9) 0.7979(6) 0.067(4) Uij
C(12) 0.389(1) 0.2760(9) 0.7987(6) 0.071(4) Uij
C(13) 0.397(1) 0.1950(9) 0.8384(6) 0.068(4) Uij
C(14) 0.295(1) 0.1978(9) 0.8762(5) 0.069(4) Uij
C(15) 0.190(1) 0.2716(8) 0.8736(5) 0.063(4) Uij
C(16) 0.190(1) 0.3514(8) 0.8345(6) 0.063(4) Uij
C(17) 0.033(1) 0.0595(10) 0.7607(6) 0.063(4) Uij
C(18) -0.015(1) 0.1562(10) 0.7962(6) 0.071(4) Uij
C(19) -0.115(1) 0.231(1) 0.7885(7) 0.083(5) Uij
C(20) -0.158(1) 0.316(1) 0.8187(8) 0.089(5) Uij
C(21) -0.094(1) 0.3252(9) 0.8582(7) 0.085(5) Uij
C(22) 0.006(1) 0.2559(9) 0.8673(5) 0.071(4) Uij
C(23) 0.047(1) 0.1685(8) 0.8361(5) 0.058(4) Uij
C(24) 0.078(1) 0.2691(9) 0.9107(6) 0.078(5) Uij
C(25) 0.145(1) 0.0296(10) 0.8942(6) 0.083(5) Uij
C(26) 0.466(1) -0.0968(9) 0.6803(6) 0.071(4) Uij
C(27) 0.526(1) -0.0399(9) 0.6970(6) 0.068(4) Uij
C(28) 0.603(1) -0.016(1) 0.6457(7) 0.089(5) Uij
C(29) 0.654(1) 0.048(1) 0.6571(8) 0.096(6) Uij
C(30) 0.628(1) 0.083(1) 0.7154(9) 0.094(6) Uij
C(31) 0.550(1) 0.0576(10) 0.7684(7) 0.081(5) Uij
C(32) 0.5014(10) -0.0044(9) 0.7570(6) 0.056(4) Uij
C(33) 0.511(1) 0.1063(10) 0.8334(6) 0.079(5) Uij
C(34) 0.472(1) -0.106(1) 0.8411(7) 0.093(5) Uij
C(35) 0.244(1) -0.1750(9) 0.7553(6) 0.083(5) Uij
C(36) 0.263(1) -0.2378(9) 0.8092(8) 0.096(6) Uij
C(37) 0.193(1) -0.251(1) 0.9186(8) 0.141(6) Uij
C(38) 0.169(2) -0.205(1) 0.9743(9) 0.160(7) Uij
C(39) 0.199(1) -0.118(1) 1.0453(8) 0.143(6) Uij
C(40) 0.243(1) -0.065(1) 1.0633(8) 0.126(6) Uij
C(41) 0.321(2) 0.041(1) 1.0212(6) 0.110(6) Uij
C(42) 0.314(1) 0.128(1) 0.9815(6) 0.084(5) Uij
C(43) 0.1193(10) 0.2866(8) 0.2581(5) 0.057(3) Uij
C(44) 0.024(1) 0.3290(9) 0.2329(6) 0.073(4) Uij
C(45) 0.001(1) 0.279(1) 0.1874(7) 0.096(6) Uij
C(46) 0.075(2) 0.190(1) 0.1698(8) 0.103(6) Uij
C(47) 0.177(1) 0.143(1) 0.1960(8) 0.095(5) Uij
C(48) 0.196(1) 0.1888(9) 0.2387(6) 0.066(4) Uij
C(49) 0.0386(10) 0.4607(8) 0.3288(5) 0.056(4) Uij
C(50) -0.044(1) 0.476(1) 0.3817(7) 0.089(5) Uij
C(51) -0.133(1) 0.570(1) 0.3896(8) 0.138(6) Uij
C(52) -0.137(1) 0.6439(9) 0.3459(8) 0.093(5) Uij
C(53) -0.052(1) 0.6299(9) 0.2945(7) 0.080(4) Uij
C(54) 0.033(1) 0.5378(9) 0.2860(6) 0.076(4) Uij
C(55) 0.281(1) 0.3598(8) 0.2746(5) 0.057(4) Uij
C(56) 0.350(1) 0.3674(10) 0.3099(7) 0.077(5) Uij
C(57) 0.437(2) 0.392(1) 0.2844(10) 0.116(7) Uij
C(58) 0.460(1) 0.414(2) 0.223(1) 0.152(9) Uij
C(59) 0.398(2) 0.406(1) 0.1852(7) 0.128(6) Uij
C(60) 0.304(1) 0.376(1) 0.2118(7) 0.084(5) Uij
C(61) 0.225(1) 0.6482(9) 0.5110(6) 0.065(4) Uij
C(62) 0.289(1) 0.556(1) 0.4963(7) 0.087(5) Uij
C(63) 0.258(2) 0.511(1) 0.4556(9) 0.113(7) Uij
C(64) 0.165(2) 0.559(2) 0.4314(10) 0.134(8) Uij
C(65) 0.100(1) 0.651(2) 0.4453(8) 0.126(7) Uij
C(66) 0.129(1) 0.699(1) 0.4836(7) 0.082(5) Uij
C(67) 0.1546(10) 0.8231(8) 0.5799(5) 0.056(3) Uij
C(68) 0.059(1) 0.8326(10) 0.6271(7) 0.076(4) Uij
C(69) -0.035(1) 0.926(1) 0.6357(7) 0.087(5) Uij
C(70) -0.029(1) 1.006(1) 0.6007(7) 0.078(5) Uij
C(71) 0.068(1) 0.9949(10) 0.5583(7) 0.078(5) Uij
C(72) 0.162(1) 0.9051(9) 0.5447(6) 0.062(4) Uij
C(73) 0.390(1) 0.7220(9) 0.5212(6) 0.062(4) Uij
C(74) 0.450(1) 0.751(1) 0.5537(7) 0.089(5) Uij
C(75) 0.540(1) 0.775(1) 0.5214(8) 0.108(6) Uij
C(76) 0.573(1) 0.763(1) 0.4581(9) 0.100(6) Uij
C(77) 0.519(2) 0.728(1) 0.4236(8) 0.112(7) Uij
C(78) 0.428(1) 0.709(1) 0.4564(7) 0.099(6) Uij
H(1) 0.4002 0.0217 0.5824 0.0696 Uij
H(2) 0.0563 0.1560 0.6482 0.0704 Uij
H(3) 0.4580 0.2746 0.7700 0.0856 Uij
H(4) 0.1184 0.4035 0.8335 0.0764 Uij
H(5) -0.0242 0.0565 0.7400 0.0829 Uij
H(6) 0.0550 0.0070 0.7887 0.0829 Uij
H(7) -0.1589 0.2232 0.7611 0.0950 Uij
H(8) -0.2310 0.3667 0.8128 0.1019 Uij
H(9) -0.1236 0.3860 0.8783 0.0987 Uij
H(10) 0.0945 0.2178 0.9406 0.0923 Uij
H(11) 0.0351 0.3291 0.9317 0.0923 Uij
H(12) 0.1127 0.0617 0.9336 0.1023 Uij
H(13) 0.0998 -0.0025 0.8871 0.1023 Uij
H(14) 0.2207 -0.0173 0.8948 0.1023 Uij
H(15) 0.4571 -0.1395 0.7155 0.0852 Uij
H(16) 0.5104 -0.1342 0.6435 0.0852 Uij
H(17) 0.6202 -0.0423 0.6048 0.1031 Uij
H(18) 0.7025 0.0647 0.6251 0.1121 Uij
H(19) 0.6614 0.1234 0.7246 0.1106 Uij
H(20) 0.5674 0.1247 0.8395 0.0915 Uij
H(21) 0.5010 0.0597 0.8651 0.0915 Uij
H(22) 0.4117 -0.1144 0.8739 0.1076 Uij
H(23) 0.5032 -0.1608 0.8134 0.1076 Uij
H(24) 0.5280 -0.1045 0.8600 0.1076 Uij
H(25) 0.1655 -0.1573 0.7498 0.0941 Uij
H(26) 0.2948 -0.2051 0.7189 0.0941 Uij
H(27) 0.3346 -0.2501 0.8183 0.1104 Uij
H(28) 0.2574 -0.2961 0.8032 0.1104 Uij
H(29) 0.1453 -0.2852 0.9228 0.1192 Uij
H(30) 0.2721 -0.2982 0.9098 0.1192 Uij
H(31) 0.1800 -0.2523 1.0044 0.1305 Uij
H(32) 0.0944 -0.1602 0.9760 0.1305 Uij
H(33) 0.1212 -0.0844 1.0581 0.1116 Uij
H(34) 0.2241 -0.1763 1.0731 0.1116 Uij
H(35) 0.3238 -0.1037 1.0618 0.1130 Uij
H(36) 0.2082 -0.0496 1.1079 0.1130 Uij
H(37) 0.3364 0.0490 1.0606 0.1200 Uij
H(38) 0.3889 -0.0125 0.9992 0.1200 Uij
H(39) 0.3833 0.1397 0.9775 0.1016 Uij
H(40) 0.2512 0.1825 1.0003 0.1016 Uij
H(41) -0.0277 0.3921 0.2436 0.0859 Uij
H(42) -0.0658 0.3109 0.1695 0.1084 Uij
H(43) 0.0565 0.1564 0.1410 0.1176 Uij
H(44) 0.2230 0.0791 0.1859 0.1126 Uij
H(45) 0.2611 0.1567 0.2576 0.0793 Uij
H(46) -0.0472 0.4277 0.4130 0.1025 Uij
H(47) -0.1908 0.5823 0.4277 0.1375 Uij
H(48) -0.2012 0.7058 0.3519 0.1047 Uij
H(49) -0.0507 0.6826 0.2672 0.0922 Uij
H(50) 0.0920 0.5265 0.2480 0.0871 Uij
H(51) 0.3361 0.3544 0.3550 0.0880 Uij
H(52) 0.4833 0.3964 0.3134 0.1292 Uij
H(53) 0.5262 0.4268 0.2100 0.1552 Uij
H(54) 0.4111 0.4213 0.1408 0.1410 Uij
H(55) 0.2575 0.3701 0.1851 0.0979 Uij
H(56) 0.3540 0.5221 0.5152 0.1001 Uij
H(57) 0.3039 0.4465 0.4442 0.1342 Uij
H(58) 0.1419 0.5302 0.4037 0.1493 Uij
H(59) 0.0321 0.6882 0.4296 0.1386 Uij
H(60) 0.0842 0.7660 0.4929 0.0960 Uij
H(61) 0.0542 0.7790 0.6514 0.0892 Uij
H(62) -0.1002 0.9310 0.6693 0.1041 Uij
H(63) -0.0931 1.0662 0.6074 0.0911 Uij
H(64) 0.0751 1.0513 0.5357 0.0927 Uij
H(65) 0.2301 0.8985 0.5133 0.0738 Uij
H(66) 0.4294 0.7537 0.5996 0.1017 Uij
H(67) 0.5785 0.7980 0.5446 0.1177 Uij
H(68) 0.6332 0.7793 0.4322 0.1204 Uij
H(69) 0.5438 0.7183 0.3776 0.1315 Uij
H(70) 0.3934 0.6796 0.4349 0.1092 Uij

loop_
_atom_type_symbol
_atom_type_oxidation_number
_atom_type_number_in_cell
_atom_type_scat_dispersion_real
_atom_type_scat_dispersion_imag
_atom_type_scat_source
C 0 156 0.003 0.002 'International Tables'
H 0 144 0.000 0.000 'International Tables'
O 0 16 0.011 0.006 'International Tables'
P 0 4 0.102 0.094 'International Tables'
Au 0 4 -2.013 8.802 'International Tables'

loop_
_geom_angle_atom_site_label_1
_geom_angle_atom_site_label_2
_geom_angle_atom_site_label_3
_geom_angle
_geom_angle_publ_flag
P(1) Au(1) C(1) 177.9(4) yes
P(2) Au(2) C(9) 170.5(4) yes
Au(1) P(1) C(43) 115.7(4) yes
Au(1) P(1) C(49) 112.1(4) yes
Au(1) P(1) C(55) 111.9(4) yes
C(43) P(1) C(49) 105.6(5) yes
C(43) P(1) C(55) 104.9(5) yes
C(49) P(1) C(55) 105.8(5) yes
Au(2) P(2) C(61) 106.3(4) yes
Au(2) P(2) C(67) 114.8(4) yes
Au(2) P(2) C(73) 118.3(4) yes
C(61) P(2) C(67) 105.9(6) yes
C(61) P(2) C(73) 105.6(6) yes
C(67) P(2) C(73) 105.1(5) yes
C(6) O(1) C(35) 113.0(9) yes
C(36) O(2) C(37) 115(1) yes
C(38) O(3) C(39) 125(1) yes
C(40) O(4) C(41) 111(1) yes
C(14) O(5) C(42) 113.7(10) yes
C(23) O(6) C(25) 115.6(9) yes
C(32) O(7) C(34) 113.8(10) yes
Au(1) C(1) C(2) 177(1) yes
C(1) C(2) C(3) 176(1) yes
C(2) C(3) C(4) 120(1) yes
C(2) C(3) C(8) 119(1) yes
C(4) C(3) C(8) 120.3(10) yes
C(3) C(4) C(5) 121(1) yes
C(4) C(5) C(6) 118(1) yes
C(4) C(5) C(26) 121(1) yes
C(6) C(5) C(26) 120(1) yes
O(1) C(6) C(5) 120(1) yes
O(1) C(6) C(7) 119(1) yes
C(5) C(6) C(7) 119(1) yes
C(6) C(7) C(8) 119(1) yes
C(6) C(7) C(17) 117.6(10) yes
C(8) C(7) C(17) 123(1) yes
C(3) C(8) C(7) 120(1) yes
Au(2) C(9) C(10) 166(1) yes
C(9) C(10) C(11) 176(1) yes
C(10) C(11) C(12) 119(1) yes
C(10) C(11) C(16) 122(1) yes
C(12) C(11) C(16) 117(1) yes
C(11) C(12) C(13) 123(1) yes
C(12) C(13) C(14) 115(1) yes
C(12) C(13) C(33) 120(1) yes
C(14) C(13) C(33) 123(1) yes
O(5) C(14) C(13) 115(1) yes
O(5) C(14) C(15) 120(1) yes
C(13) C(14) C(15) 123(1) yes
C(14) C(15) C(16) 116(1) yes
C(14) C(15) C(24) 123(1) yes
C(16) C(15) C(24) 120(1) yes
C(11) C(16) C(15) 122(1) yes
C(7) C(17) C(18) 111.9(10) yes
C(17) C(18) C(19) 122(1) yes
C(17) C(18) C(23) 118(1) yes
C(19) C(18) C(23) 118(1) yes
C(18) C(19) C(20) 123(1) yes
C(19) C(20) C(21) 116(1) yes
C(20) C(21) C(22) 123(1) yes
C(21) C(22) C(23) 118(1) yes
C(21) C(22) C(24) 122(1) yes
C(23) C(22) C(24) 118(1) yes
O(6) C(23) C(18) 120(1) yes
O(6) C(23) C(22) 120(1) yes
C(18) C(23) C(22) 119(1) yes
C(15) C(24) C(22) 113.1(10) yes
C(5) C(26) C(27) 111.8(9) yes
C(26) C(27) C(28) 117(1) yes
C(26) C(27) C(32) 122(1) yes
C(28) C(27) C(32) 120(1) yes
C(27) C(28) C(29) 119(1) yes
C(28) C(29) C(30) 119(1) yes
C(29) C(30) C(31) 121(1) yes
C(30) C(31) C(32) 119(1) yes
C(30) C(31) C(33) 120(1) yes
C(32) C(31) C(33) 119(1) yes
O(7) C(32) C(27) 121(1) yes
O(7) C(32) C(31) 118(1) yes
C(27) C(32) C(31) 119(1) yes
C(13) C(33) C(31) 112.1(9) yes
O(1) C(35) C(36) 108(1) yes
O(2) C(36) C(35) 111(1) yes
O(2) C(37) C(38) 118(1) yes
O(3) C(38) C(37) 128(1) yes
O(3) C(39) C(40) 129(1) yes
O(4) C(40) C(39) 116(1) yes
O(4) C(41) C(42) 112(1) yes
O(5) C(42) C(41) 110(1) yes
P(1) C(43) C(44) 124.7(10) yes
P(1) C(43) C(48) 118.0(8) yes
C(44) C(43) C(48) 117(1) yes
C(43) C(44) C(45) 121(1) yes
C(44) C(45) C(46) 119(1) yes
C(45) C(46) C(47) 120(1) yes
C(46) C(47) C(48) 119(1) yes
C(43) C(48) C(47) 121(1) yes
P(1) C(49) C(50) 118.9(10) yes
P(1) C(49) C(54) 122.8(9) yes
C(50) C(49) C(54) 118(1) yes
C(49) C(50) C(51) 117(1) yes
C(50) C(51) C(52) 122(1) yes
C(51) C(52) C(53) 119(1) yes
C(52) C(53) C(54) 116(1) yes
C(49) C(54) C(53) 124(1) yes
P(1) C(55) C(56) 118.5(10) yes
P(1) C(55) C(60) 123(1) yes
C(56) C(55) C(60) 117(1) yes
C(55) C(56) C(57) 122(1) yes
C(56) C(57) C(58) 121(1) yes
C(57) C(58) C(59) 119(1) yes
C(58) C(59) C(60) 119(1) yes
C(55) C(60) C(59) 118(1) yes
P(2) C(61) C(62) 118.5(10) yes
P(2) C(61) C(66) 122(1) yes
C(62) C(61) C(66) 119(1) yes
C(61) C(62) C(63) 119(1) yes
C(62) C(63) C(64) 120(1) yes
C(63) C(64) C(65) 120(1) yes
C(64) C(65) C(66) 120(1) yes
C(61) C(66) C(65) 119(1) yes
P(2) C(67) C(68) 117.4(9) yes
P(2) C(67) C(72) 122.3(9) yes
C(68) C(67) C(72) 120(1) yes
C(67) C(68) C(69) 118(1) yes
C(68) C(69) C(70) 121(1) yes
C(69) C(70) C(71) 118(1) yes
C(70) C(71) C(72) 123(1) yes
C(67) C(72) C(71) 117(1) yes
P(2) C(73) C(74) 118.4(10) yes
P(2) C(73) C(78) 123.1(10) yes
C(74) C(73) C(78) 118(1) yes
C(73) C(74) C(75) 121(1) yes
C(74) C(75) C(76) 118(1) yes
C(75) C(76) C(77) 122(1) yes
C(76) C(77) C(78) 117(1) yes
C(73) C(78) C(77) 121(1) yes

loop_
_geom_bond_atom_site_label_1
_geom_bond_atom_site_label_2
_geom_bond_distance
_geom_bond_publ_flag
Au(1) P(1) 2.283(3) yes
Au(1) C(1) 2.04(1) yes
Au(2) P(2) 2.275(3) yes
Au(2) C(9) 2.04(1) yes
P(1) C(43) 1.79(1) yes
P(1) C(49) 1.82(1) yes
P(1) C(55) 1.83(1) yes
P(2) C(61) 1.81(1) yes
P(2) C(67) 1.80(1) yes
P(2) C(73) 1.80(1) yes
O(1) C(6) 1.40(1) yes
O(1) C(35) 1.45(1) yes
O(2) C(36) 1.42(2) yes
O(2) C(37) 1.35(2) yes
O(3) C(38) 1.31(2) yes
O(3) C(39) 1.30(2) yes
O(4) C(40) 1.42(2) yes
O(4) C(41) 1.30(2) yes
O(5) C(14) 1.43(1) yes
O(5) C(42) 1.44(2) yes
O(6) C(23) 1.33(1) yes
O(6) C(25) 1.45(1) yes
O(7) C(32) 1.34(1) yes
O(7) C(34) 1.42(1) yes
C(1) C(2) 1.18(2) yes
C(2) C(3) 1.43(1) yes
C(3) C(4) 1.38(2) yes
C(3) C(8) 1.41(2) yes
C(4) C(5) 1.36(2) yes
C(5) C(6) 1.42(2) yes
C(5) C(26) 1.55(2) yes
C(6) C(7) 1.43(2) yes
C(7) C(8) 1.35(1) yes
C(7) C(17) 1.54(2) yes
C(9) C(10) 1.17(2) yes
C(10) C(11) 1.42(2) yes
C(11) C(12) 1.38(2) yes
C(11) C(16) 1.36(2) yes
C(12) C(13) 1.40(2) yes
C(13) C(14) 1.38(2) yes
C(13) C(33) 1.53(2) yes
C(14) C(15) 1.37(2) yes
C(15) C(16) 1.39(2) yes
C(15) C(24) 1.51(2) yes
C(17) C(18) 1.55(2) yes
C(18) C(19) 1.37(2) yes
C(18) C(23) 1.38(2) yes
C(19) C(20) 1.35(2) yes
C(20) C(21) 1.38(2) yes
C(21) C(22) 1.33(2) yes
C(22) C(23) 1.39(2) yes
C(22) C(24) 1.56(2) yes
C(26) C(27) 1.50(2) yes
C(27) C(28) 1.44(2) yes
C(27) C(32) 1.37(2) yes
C(28) C(29) 1.45(2) yes
C(29) C(30) 1.33(2) yes
C(30) C(31) 1.48(2) yes
C(31) C(32) 1.40(2) yes
C(31) C(33) 1.53(2) yes
C(35) C(36) 1.42(2) yes
C(37) C(38) 1.36(2) yes
C(39) C(40) 1.30(2) yes
C(41) C(42) 1.47(2) yes
C(43) C(44) 1.36(2) yes
C(43) C(48) 1.45(2) yes
C(44) C(45) 1.45(2) yes
C(45) C(46) 1.32(2) yes
C(46) C(47) 1.44(2) yes
C(47) C(48) 1.34(2) yes
C(49) C(50) 1.34(2) yes
C(49) C(54) 1.39(2) yes
C(50) C(51) 1.42(2) yes
C(51) C(52) 1.37(2) yes
C(52) C(53) 1.34(2) yes
C(53) C(54) 1.38(2) yes
C(55) C(56) 1.35(2) yes
C(55) C(60) 1.33(2) yes
C(56) C(57) 1.33(2) yes
C(57) C(58) 1.31(3) yes
C(58) C(59) 1.32(3) yes
C(59) C(60) 1.47(2) yes
C(61) C(62) 1.32(2) yes
C(61) C(66) 1.40(2) yes
C(62) C(63) 1.38(2) yes
C(63) C(64) 1.33(2) yes
C(64) C(65) 1.33(2) yes
C(65) C(66) 1.36(2) yes
C(67) C(68) 1.39(2) yes
C(67) C(72) 1.41(1) yes
C(68) C(69) 1.43(2) yes
C(69) C(70) 1.37(2) yes
C(70) C(71) 1.34(2) yes
C(71) C(72) 1.42(2) yes
C(73) C(74) 1.38(2) yes
C(73) C(78) 1.37(2) yes
C(74) C(75) 1.39(2) yes
C(75) C(76) 1.33(2) yes
C(76) C(77) 1.39(2) yes
C(77) C(78) 1.37(2) yes
